data_7108971
loop_
_publ_author_name
'Sheng-Li Huang'
'Ai-Quan Jia'
'Guo-Xin Jin'

_publ_section_title
;
 Pd(diimine)Cl2 embedded heterometallic compounds with porous structures
 as efficient heterogeneous catalysts
;
_journal_name_full Chem.Commun.
_journal_page_first 2403
_journal_paper_doi 10.1039/c3cc38714c
_journal_volume 49
_journal_year 2013
_chemical_formula_sum 'C24 H17 Cl4 N4 O10 Pd2 Sm'
_chemical_formula_weight 1026.37
_chemical_name_systematic
;
?
;
_space_group_IT_number 2
_symmetry_cell_setting triclinic
_symmetry_space_group_name_Hall '-P 1'
_symmetry_space_group_name_H-M 'P -1'
_atom_sites_solution_hydrogens geom
_atom_sites_solution_primary direct
_atom_sites_solution_secondary difmap
_audit_creation_method SHELXL-97
_cell_angle_alpha 67.0610(10)
_cell_angle_beta 87.9300(10)
_cell_angle_gamma 77.1940(10)
_cell_formula_units_Z 2
_cell_length_a 9.1629(8)
_cell_length_b 14.7835(12)
_cell_length_c 16.1693(14)
_cell_measurement_reflns_used 9961
_cell_measurement_temperature 173(2)
_cell_measurement_theta_max 28.29
_cell_measurement_theta_min 2.43
_cell_volume 1963.8(3)
_computing_cell_refinement 'Bruker SAINT'
_computing_data_collection 'Bruker APEX2'
_computing_data_reduction 'Bruker SAINT'
_computing_molecular_graphics 'Bruker SHELXTL'
_computing_publication_material 'Bruker SHELXTL'
_computing_structure_refinement 'SHELXL-97 (Sheldrick, 1997)'
_computing_structure_solution 'SHELXS-97 (Sheldrick, 1990)'
_diffrn_ambient_temperature 173(2)
_diffrn_measured_fraction_theta_full 0.980
_diffrn_measured_fraction_theta_max 0.980
_diffrn_measurement_device_type 'Bruker APEX-II CCD'
_diffrn_measurement_method '\f and \w scans'
_diffrn_radiation_monochromator graphite
_diffrn_radiation_source 'fine-focus sealed tube'
_diffrn_radiation_type MoK\a
_diffrn_radiation_wavelength 0.71073
_diffrn_reflns_av_R_equivalents 0.0164
_diffrn_reflns_av_sigmaI/netI 0.0312
_diffrn_reflns_limit_h_max 12
_diffrn_reflns_limit_h_min -12
_diffrn_reflns_limit_k_max 19
_diffrn_reflns_limit_k_min -17
_diffrn_reflns_limit_l_max 21
_diffrn_reflns_limit_l_min -16
_diffrn_reflns_number 15207
_diffrn_reflns_theta_full 28.29
_diffrn_reflns_theta_max 28.29
_diffrn_reflns_theta_min 1.54
_diffrn_standards_decay_% 3.32
_exptl_absorpt_coefficient_mu 2.701
_exptl_absorpt_correction_T_max 0.7376
_exptl_absorpt_correction_T_min 0.3761
_exptl_absorpt_correction_type multi-scan
_exptl_absorpt_process_details sadabs
_exptl_crystal_colour yellow
_exptl_crystal_density_diffrn 1.736
_exptl_crystal_density_method 'not measured'
_exptl_crystal_description prism
_exptl_crystal_F_000 982
_exptl_crystal_size_max 0.45
_exptl_crystal_size_mid 0.18
_exptl_crystal_size_min 0.12
_platon_squeeze_details
;
;
_refine_diff_density_max 6.106
_refine_diff_density_min -1.371
_refine_diff_density_rms 0.319
_refine_ls_extinction_method none
_refine_ls_goodness_of_fit_ref 1.093
_refine_ls_hydrogen_treatment constr
_refine_ls_matrix_type full
_refine_ls_number_parameters 407
_refine_ls_number_reflns 9573
_refine_ls_number_restraints 0
_refine_ls_restrained_S_all 1.093
_refine_ls_R_factor_all 0.0420
_refine_ls_R_factor_gt 0.0395
_refine_ls_shift/su_max 0.002
_refine_ls_shift/su_mean 0.000
_refine_ls_structure_factor_coef Fsqd
_refine_ls_weighting_details 'calc w=1/[\s^2^(Fo^2^)+(0.0995P)^2^+5.8707P] where P=(Fo^2^+2Fc^2^)/3'
_refine_ls_weighting_scheme calc
_refine_ls_wR_factor_gt 0.1387
_refine_ls_wR_factor_ref 0.1434
_reflns_number_gt 8791
_reflns_number_total 9573
_reflns_threshold_expression >2sigma(I)
_cod_data_source_file c3cc38714c.txt
_cod_data_source_block mo_11110a
_cod_original_sg_symbol_H-M P-1
_cod_database_code 7108971

loop_
_symmetry_equiv_pos_as_xyz
'x, y, z'
'-x, -y, -z'

loop_
_atom_site_label
_atom_site_type_symbol
_atom_site_fract_x
_atom_site_fract_y
_atom_site_fract_z
_atom_site_U_iso_or_equiv
_atom_site_adp_type
_atom_site_occupancy
_atom_site_symmetry_multiplicity
_atom_site_calc_flag
_atom_site_refinement_flags
Sm1 Sm 0.27382(2) -0.001694(14) 1.003538(14) 0.00874(8) Uani 1 1 d .
Pd1 Pd 0.52430(4) 0.53299(2) 0.59688(2) 0.01187(10) Uani 1 1 d .
Pd2 Pd 0.00417(4) 0.56665(2) 0.88382(2) 0.01236(10) Uani 1 1 d .
Cl1 Cl 0.74860(13) 0.46625(9) 0.67989(8) 0.0207(2) Uani 1 1 d .
Cl2 Cl 0.62784(13) 0.65302(9) 0.49011(8) 0.0197(2) Uani 1 1 d .
Cl3 Cl 0.23947(13) 0.47628(9) 0.87650(10) 0.0223(2) Uani 1 1 d .
Cl4 Cl 0.10323(14) 0.70252(9) 0.86375(9) 0.0213(2) Uani 1 1 d .
O1 O 0.4200(4) 0.1037(3) 0.9077(2) 0.0171(7) Uani 1 1 d .
O2 O 0.6307(4) 0.1516(2) 0.8647(2) 0.0157(6) Uani 1 1 d .
O3 O -0.0321(5) 0.8062(3) 0.2929(3) 0.0357(11) Uani 1 1 d .
O4 O 0.2073(4) 0.8217(3) 0.2944(3) 0.0289(9) Uani 1 1 d .
O5 O 0.1016(4) 0.1587(3) 0.9484(3) 0.0188(7) Uani 1 1 d .
O6 O -0.1159(4) 0.1123(2) 0.9804(2) 0.0170(7) Uani 1 1 d .
O7 O -0.3460(4) 0.9146(3) 0.9124(2) 0.0172(7) Uani 1 1 d .
O8 O -0.5759(4) 0.8853(2) 0.9425(2) 0.0156(6) Uani 1 1 d .
O9 O 0.1775(4) 0.0295(3) 0.8487(2) 0.0185(7) Uani 1 1 d .
O10 O 0.1163(4) -0.0065(3) 1.1388(2) 0.0167(6) Uani 1 1 d .
N1 N 0.4184(4) 0.4280(3) 0.6796(3) 0.0119(7) Uani 1 1 d .
N2 N 0.3159(4) 0.5890(3) 0.5360(3) 0.0142(7) Uani 1 1 d .
N3 N -0.1017(4) 0.4546(3) 0.8979(3) 0.0130(7) Uani 1 1 d .
N4 N -0.2092(4) 0.6391(3) 0.8892(3) 0.0136(7) Uani 1 1 d .
C1 C 0.4865(5) 0.3386(3) 0.7426(3) 0.0140(8) Uani 1 1 d .
H1 H 0.5918 0.3242 0.7542 0.017 Uiso 1 1 calc R
C2 C 0.4070(5) 0.2670(3) 0.7910(3) 0.0130(8) Uani 1 1 d .
C3 C 0.2512(5) 0.2894(3) 0.7753(3) 0.0147(8) Uani 1 1 d .
H3 H 0.1940 0.2425 0.8093 0.018 Uiso 1 1 calc R
C4 C 0.1823(5) 0.3807(4) 0.7095(3) 0.0159(9) Uani 1 1 d .
H4 H 0.0768 0.3973 0.6975 0.019 Uiso 1 1 calc R
C5 C 0.2683(5) 0.4479(3) 0.6611(3) 0.0134(8) Uani 1 1 d .
C6 C 0.2094(5) 0.5405(3) 0.5813(3) 0.0131(8) Uani 1 1 d .
C7 C 0.0600(5) 0.5739(4) 0.5509(3) 0.0174(9) Uani 1 1 d .
H7 H -0.0140 0.5423 0.5858 0.021 Uiso 1 1 calc R
C8 C 0.0201(5) 0.6543(4) 0.4687(3) 0.0189(9) Uani 1 1 d .
H8 H -0.0811 0.6771 0.4454 0.023 Uiso 1 1 calc R
C9 C 0.1301(5) 0.7010(4) 0.4208(3) 0.0168(9) Uani 1 1 d .
C10 C 0.2772(5) 0.6673(3) 0.4570(3) 0.0162(9) Uani 1 1 d .
H10 H 0.3517 0.7007 0.4250 0.019 Uiso 1 1 calc R
C11 C 0.4904(5) 0.1676(3) 0.8582(3) 0.0112(8) Uani 1 1 d .
C12 C 0.0929(6) 0.7816(4) 0.3293(3) 0.0205(10) Uani 1 1 d .
C13 C -0.0359(5) 0.3590(3) 0.9123(3) 0.0141(8) Uani 1 1 d .
H13 H 0.0701 0.3403 0.9117 0.017 Uiso 1 1 calc R
C14 C -0.1186(5) 0.2868(3) 0.9279(3) 0.0109(8) Uani 1 1 d .
C15 C -0.2734(5) 0.3141(3) 0.9257(3) 0.0156(9) Uani 1 1 d .
H15 H -0.3318 0.2654 0.9359 0.019 Uiso 1 1 calc R
C16 C -0.3428(5) 0.4150(3) 0.9082(3) 0.0151(8) Uani 1 1 d .
H16 H -0.4490 0.4364 0.9041 0.018 Uiso 1 1 calc R
C17 C -0.2535(5) 0.4824(3) 0.8972(3) 0.0141(8) Uani 1 1 d .
C18 C -0.3138(5) 0.5861(3) 0.8890(3) 0.0145(8) Uani 1 1 d .
C19 C -0.4656(6) 0.6277(4) 0.8876(4) 0.0181(9) Uani 1 1 d .
H19 H -0.5381 0.5922 0.8839 0.022 Uiso 1 1 calc R
C20 C -0.5102(6) 0.7220(3) 0.8917(3) 0.0172(9) Uani 1 1 d .
H20 H -0.6137 0.7525 0.8891 0.021 Uiso 1 1 calc R
C21 C -0.4024(5) 0.7713(3) 0.8997(3) 0.0156(9) Uani 1 1 d .
C22 C -0.2528(5) 0.7294(3) 0.8948(3) 0.0161(9) Uani 1 1 d .
H22 H -0.1792 0.7655 0.8954 0.019 Uiso 1 1 calc R
C23 C -0.0410(5) 0.1780(3) 0.9534(3) 0.0107(7) Uani 1 1 d .
C24 C -0.4457(5) 0.8661(3) 0.9186(3) 0.0128(8) Uani 1 1 d .

loop_
_atom_site_aniso_label
_atom_site_aniso_U_11
_atom_site_aniso_U_22
_atom_site_aniso_U_33
_atom_site_aniso_U_23
_atom_site_aniso_U_13
_atom_site_aniso_U_12
Sm1 0.00802(12) 0.00495(12) 0.01198(13) -0.00209(9) 0.00022(8) -0.00119(8)
Pd1 0.00933(17) 0.01102(16) 0.01249(17) -0.00113(13) 0.00042(12) -0.00330(12)
Pd2 0.00936(17) 0.01112(16) 0.01829(18) -0.00718(13) 0.00112(12) -0.00304(12)
Cl1 0.0121(5) 0.0244(6) 0.0199(5) -0.0015(4) -0.0023(4) -0.0057(4)
Cl2 0.0168(5) 0.0181(5) 0.0199(5) -0.0006(4) 0.0031(4) -0.0086(4)
Cl3 0.0100(5) 0.0227(5) 0.0375(7) -0.0158(5) 0.0028(4) -0.0031(4)
Cl4 0.0183(5) 0.0204(5) 0.0318(6) -0.0140(5) 0.0049(5) -0.0112(4)
O1 0.0187(17) 0.0133(15) 0.0167(16) -0.0020(12) 0.0041(13) -0.0064(13)
O2 0.0104(15) 0.0122(14) 0.0175(16) 0.0001(12) -0.0036(12) 0.0008(11)
O3 0.023(2) 0.037(2) 0.029(2) 0.0110(18) -0.0146(17) -0.0121(18)
O4 0.0198(19) 0.031(2) 0.0206(18) 0.0070(16) -0.0004(15) -0.0065(16)
O5 0.0118(16) 0.0119(14) 0.0258(18) -0.0032(13) 0.0038(13) 0.0024(12)
O6 0.0161(16) 0.0118(14) 0.0240(17) -0.0060(13) -0.0003(13) -0.0065(12)
O7 0.0172(16) 0.0159(15) 0.0251(17) -0.0139(14) 0.0046(13) -0.0067(13)
O8 0.0115(15) 0.0138(15) 0.0251(17) -0.0117(13) 0.0017(13) -0.0023(12)
O9 0.0168(16) 0.0200(16) 0.0159(16) -0.0054(13) -0.0035(13) -0.0010(13)
O10 0.0154(16) 0.0179(15) 0.0174(16) -0.0066(13) 0.0024(13) -0.0061(13)
N1 0.0109(17) 0.0113(16) 0.0125(17) -0.0038(14) -0.0004(13) -0.0021(13)
N2 0.0104(17) 0.0121(16) 0.0167(18) -0.0022(14) 0.0014(14) -0.0023(13)
N3 0.0146(18) 0.0103(16) 0.0149(17) -0.0062(14) 0.0008(14) -0.0022(14)
N4 0.0129(18) 0.0134(17) 0.0170(18) -0.0087(14) 0.0023(14) -0.0028(14)
C1 0.0119(19) 0.0110(19) 0.015(2) -0.0002(16) -0.0008(16) -0.0029(15)
C2 0.014(2) 0.0115(19) 0.0105(19) -0.0012(16) -0.0016(16) -0.0028(16)
C3 0.011(2) 0.014(2) 0.017(2) -0.0029(17) 0.0029(16) -0.0058(16)
C4 0.011(2) 0.018(2) 0.018(2) -0.0042(17) 0.0011(16) -0.0055(17)
C5 0.012(2) 0.0096(18) 0.0122(19) 0.0007(15) 0.0008(15) 0.0000(15)
C6 0.016(2) 0.0085(18) 0.0094(18) 0.0018(15) -0.0006(16) -0.0017(15)
C7 0.012(2) 0.021(2) 0.016(2) -0.0024(18) 0.0033(17) -0.0058(17)
C8 0.012(2) 0.019(2) 0.022(2) -0.0032(19) -0.0022(17) -0.0041(17)
C9 0.015(2) 0.016(2) 0.013(2) 0.0001(17) -0.0003(17) -0.0037(17)
C10 0.017(2) 0.014(2) 0.015(2) -0.0023(17) 0.0007(17) -0.0049(17)
C11 0.015(2) 0.0070(17) 0.0125(19) -0.0042(15) 0.0011(15) -0.0028(15)
C12 0.021(2) 0.016(2) 0.016(2) 0.0027(18) -0.0039(18) -0.0024(18)
C13 0.013(2) 0.0113(19) 0.018(2) -0.0054(16) 0.0019(16) -0.0025(16)
C14 0.012(2) 0.0086(18) 0.0119(18) -0.0044(15) 0.0006(15) -0.0021(15)
C15 0.010(2) 0.013(2) 0.024(2) -0.0075(17) 0.0008(17) -0.0016(16)
C16 0.0079(19) 0.0118(19) 0.023(2) -0.0069(17) -0.0019(16) 0.0028(15)
C17 0.014(2) 0.0106(19) 0.018(2) -0.0076(16) 0.0000(16) 0.0001(16)
C18 0.018(2) 0.0096(19) 0.017(2) -0.0063(16) 0.0013(17) -0.0029(16)
C19 0.017(2) 0.017(2) 0.027(2) -0.0131(19) 0.0015(18) -0.0080(18)
C20 0.015(2) 0.013(2) 0.024(2) -0.0094(18) -0.0008(18) -0.0002(16)
C21 0.017(2) 0.0063(17) 0.021(2) -0.0042(16) 0.0002(17) 0.0008(15)
C22 0.014(2) 0.014(2) 0.021(2) -0.0078(17) 0.0023(17) -0.0034(16)
C23 0.0087(18) 0.0086(17) 0.0123(18) -0.0036(15) -0.0008(14) 0.0022(14)
C24 0.015(2) 0.0097(18) 0.0134(19) -0.0058(15) -0.0010(16) -0.0004(15)

loop_
_atom_type_symbol
_atom_type_description
_atom_type_scat_dispersion_real
_atom_type_scat_dispersion_imag
_atom_type_scat_source
C C 0.0033 0.0016 'International Tables Vol C Tables 4.2.6.8 and 6.1.1.4'
H H 0.0000 0.0000 'International Tables Vol C Tables 4.2.6.8 and 6.1.1.4'
N N 0.0061 0.0033 'International Tables Vol C Tables 4.2.6.8 and 6.1.1.4'
O O 0.0106 0.0060 'International Tables Vol C Tables 4.2.6.8 and 6.1.1.4'
Cl Cl 0.1484 0.1585 'International Tables Vol C Tables 4.2.6.8 and 6.1.1.4'
Sm Sm -0.1638 3.4418 'International Tables Vol C Tables 4.2.6.8 and 6.1.1.4'
Pd Pd -0.9988 1.0072 'International Tables Vol C Tables 4.2.6.8 and 6.1.1.4'

loop_
_geom_angle_atom_site_label_1
_geom_angle_atom_site_label_2
_geom_angle_atom_site_label_3
_geom_angle
_geom_angle_site_symmetry_1
_geom_angle_site_symmetry_3
O1 Sm1 O6 147.07(13) . 2_557
O1 Sm1 O5 77.71(12) . .
O6 Sm1 O5 102.06(12) 2_557 .
O1 Sm1 O7 74.83(12) . 2_567
O6 Sm1 O7 137.62(12) 2_557 2_567
O5 Sm1 O7 75.79(13) . 2_567
O1 Sm1 O2 125.06(12) . 2_657
O6 Sm1 O2 73.42(12) 2_557 2_657
O5 Sm1 O2 144.91(12) . 2_657
O7 Sm1 O2 84.68(12) 2_567 2_657
O1 Sm1 O8 79.49(12) . 1_645
O6 Sm1 O8 79.39(12) 2_557 1_645
O5 Sm1 O8 137.73(13) . 1_645
O7 Sm1 O8 130.64(12) 2_567 1_645
O2 Sm1 O8 76.66(12) 2_657 1_645
O1 Sm1 O9 76.55(12) . .
O6 Sm1 O9 72.16(12) 2_557 .
O5 Sm1 O9 72.69(12) . .
O7 Sm1 O9 141.02(12) 2_567 .
O2 Sm1 O9 133.88(12) 2_657 .
O8 Sm1 O9 67.63(12) 1_645 .
O1 Sm1 O10 136.89(11) . .
O6 Sm1 O10 72.73(12) 2_557 .
O5 Sm1 O10 76.83(12) . .
O7 Sm1 O10 65.53(11) 2_567 .
O2 Sm1 O10 68.55(11) 2_657 .
O8 Sm1 O10 140.17(11) 1_645 .
O9 Sm1 O10 126.57(12) . .
O1 Sm1 C11 102.41(12) . 2_657
O6 Sm1 C11 92.40(12) 2_557 2_657
O5 Sm1 C11 152.62(12) . 2_657
O7 Sm1 C11 77.85(12) 2_567 2_657
O2 Sm1 C11 22.68(11) 2_657 2_657
O8 Sm1 C11 67.45(12) 1_645 2_657
O9 Sm1 C11 134.42(11) . 2_657
O10 Sm1 C11 85.65(11) . 2_657
N1 Pd1 N2 80.18(16) . .
N1 Pd1 Cl1 95.38(11) . .
N2 Pd1 Cl1 174.03(12) . .
N1 Pd1 Cl2 173.59(11) . .
N2 Pd1 Cl2 94.59(11) . .
Cl1 Pd1 Cl2 90.08(4) . .
N4 Pd2 N3 80.94(16) . .
N4 Pd2 Cl4 94.31(11) . .
N3 Pd2 Cl4 174.95(12) . .
N4 Pd2 Cl3 176.12(11) . .
N3 Pd2 Cl3 95.28(11) . .
Cl4 Pd2 Cl3 89.45(5) . .
C11 O1 Sm1 174.1(3) . .
C11 O2 Sm1 109.5(3) . 2_657
C23 O5 Sm1 128.2(3) . .
C23 O6 Sm1 166.9(3) . 2_557
C24 O7 Sm1 134.9(3) . 2_567
C24 O8 Sm1 138.9(3) . 1_465
C1 N1 C5 119.3(4) . .
C1 N1 Pd1 125.2(3) . .
C5 N1 Pd1 115.1(3) . .
C10 N2 C6 119.3(4) . .
C10 N2 Pd1 125.7(3) . .
C6 N2 Pd1 115.1(3) . .
C13 N3 C17 119.6(4) . .
C13 N3 Pd2 126.4(3) . .
C17 N3 Pd2 113.9(3) . .
C22 N4 C18 119.7(4) . .
C22 N4 Pd2 126.5(3) . .
C18 N4 Pd2 113.8(3) . .
N1 C1 C2 121.7(4) . .
C1 C2 C3 119.1(4) . .
C1 C2 C11 119.0(4) . .
C3 C2 C11 122.0(4) . .
C4 C3 C2 119.0(4) . .
C3 C4 C5 119.3(4) . .
N1 C5 C4 121.6(4) . .
N1 C5 C6 114.8(4) . .
C4 C5 C6 123.4(4) . .
N2 C6 C7 121.7(4) . .
N2 C6 C5 114.4(4) . .
C7 C6 C5 123.8(4) . .
C6 C7 C8 118.9(4) . .
C7 C8 C9 119.1(4) . .
C8 C9 C10 119.4(4) . .
C8 C9 C12 120.1(4) . .
C10 C9 C12 120.4(4) . .
N2 C10 C9 121.5(4) . .
O2 C11 O1 121.8(4) . .
O2 C11 C2 117.9(4) . .
O1 C11 C2 120.3(4) . .
O2 C11 Sm1 47.8(2) . 2_657
O1 C11 Sm1 74.5(3) . 2_657
C2 C11 Sm1 163.0(3) . 2_657
O3 C12 O4 125.5(5) . .
O3 C12 C9 121.6(5) . .
O4 C12 C9 112.9(4) . .
N3 C13 C14 121.6(4) . .
C13 C14 C15 119.6(4) . .
C13 C14 C23 120.4(4) . .
C15 C14 C23 119.9(4) . .
C14 C15 C16 118.9(4) . .
C17 C16 C15 118.6(4) . .
N3 C17 C16 121.6(4) . .
N3 C17 C18 115.5(4) . .
C16 C17 C18 122.8(4) . .
N4 C18 C19 120.8(4) . .
N4 C18 C17 115.3(4) . .
C19 C18 C17 123.7(4) . .
C18 C19 C20 119.1(4) . .
C21 C20 C19 119.5(4) . .
C22 C21 C20 118.8(4) . .
C22 C21 C24 120.2(4) . .
C20 C21 C24 120.9(4) . .
N4 C22 C21 121.7(4) . .
O6 C23 O5 123.9(4) . .
O6 C23 C14 119.4(4) . .
O5 C23 C14 116.7(4) . .
O8 C24 O7 126.9(4) . .
O8 C24 C21 115.7(4) . .
O7 C24 C21 117.3(4) . .

loop_
_geom_bond_atom_site_label_1
_geom_bond_atom_site_label_2
_geom_bond_distance
_geom_bond_site_symmetry_2
Sm1 O1 2.349(3) .
Sm1 O6 2.351(3) 2_557
Sm1 O5 2.389(3) .
Sm1 O7 2.398(3) 2_567
Sm1 O2 2.410(3) 2_657
Sm1 O8 2.415(3) 1_645
Sm1 O9 2.519(3) .
Sm1 O10 2.563(3) .
Sm1 C11 3.066(4) 2_657
Pd1 N1 2.024(4) .
Pd1 N2 2.025(4) .
Pd1 Cl1 2.2950(12) .
Pd1 Cl2 2.2955(11) .
Pd2 N4 2.027(4) .
Pd2 N3 2.034(4) .
Pd2 Cl4 2.2898(11) .
Pd2 Cl3 2.2968(12) .
O1 C11 1.262(5) .
O2 C11 1.255(6) .
O2 Sm1 2.410(3) 2_657
O3 C12 1.219(7) .
O4 C12 1.320(6) .
O5 C23 1.281(5) .
O6 C23 1.244(5) .
O6 Sm1 2.351(3) 2_557
O7 C24 1.259(6) .
O7 Sm1 2.398(3) 2_567
O8 C24 1.247(6) .
O8 Sm1 2.415(3) 1_465
N1 C1 1.342(6) .
N1 C5 1.360(6) .
N2 C10 1.340(6) .
N2 C6 1.361(6) .
N3 C13 1.339(6) .
N3 C17 1.360(6) .
N4 C22 1.344(6) .
N4 C18 1.367(6) .
C1 C2 1.385(6) .
C2 C3 1.401(6) .
C2 C11 1.498(6) .
C3 C4 1.380(6) .
C4 C5 1.384(6) .
C5 C6 1.475(6) .
C6 C7 1.386(6) .
C7 C8 1.388(7) .
C8 C9 1.388(7) .
C9 C10 1.393(7) .
C9 C12 1.486(6) .
C11 Sm1 3.067(4) 2_657
C13 C14 1.382(6) .
C14 C15 1.384(6) .
C14 C23 1.503(6) .
C15 C16 1.405(6) .
C16 C17 1.381(6) .
C17 C18 1.464(6) .
C18 C19 1.387(7) .
C19 C20 1.391(6) .
C20 C21 1.388(7) .
C21 C22 1.387(6) .
C21 C24 1.514(6) .

loop_
_platon_squeeze_void_nr
_platon_squeeze_void_average_x
_platon_squeeze_void_average_y
_platon_squeeze_void_average_z
_platon_squeeze_void_volume
_platon_squeeze_void_count_electrons
1 -0.048 0.000 0.500 608.3 92.5
